data_1533559
loop_
_publ_author_name
'Skinner, S.J.'
'Palmer, H.M.'
'Raj, E.S.'
'Kilner, J.A.'

_publ_section_title
;
 Structural studies of cerium tantalates
;
_journal_name_full 'Journal of Solid State Chemistry'
_journal_page_first 2685
_journal_page_last 2690
_journal_volume 177
_journal_year 2004
_chemical_formula_sum 'Ce1.085 O3.294 Ta0.876'
_chemical_name_systematic 'Ce (Ta0.88 O3.29)'
_space_group_IT_number 14
_symmetry_space_group_name_Hall '-P 2ybc'
_symmetry_space_group_name_H-M 'P 1 21/c 1'
_cell_angle_alpha 90
_cell_angle_beta 102.976
_cell_angle_gamma 90
_cell_formula_units_Z 4
_cell_length_a 7.69233
_cell_length_b 5.55517
_cell_length_c 7.75548
_cell_volume 322.946
_citation_journal_id_ASTM JSSCBI
_cod_data_source_file Skinner_JSSCBI_2004_1803.cif
_cod_data_source_block Ce1.085O3.294Ta0.876
_cod_original_cell_volume 322.9459
_cod_database_code 1533559

loop_
_symmetry_equiv_pos_as_xyz
x,y,z
-x,y+1/2,-z+1/2
-x,-y,-z
x,-y-1/2,z-1/2

loop_
_atom_site_label
_atom_site_type_symbol
_atom_site_fract_x
_atom_site_fract_y
_atom_site_fract_z
_atom_site_occupancy
_atom_site_U_iso_or_equiv
O3 O-2 0.6276 0.9898 0.1763 0.796 0.0
O2 O-2 0.0537 0.5842 0.2171 0.769 0.0
Ta1 Ta+3 0.16398 0.2524 0.29487 0.876 0.0
O4 O-2 0.6497 0.5173 0.1348 0.816 0.0
O1 O-2 0.1767 0.1683 0.0489 0.913 0.0
Ce1 Ce+3 0.3487 0.7725 0.0941 1.085 0.0
